data_4071570
loop_
_publ_author_name
'Wang, Yaorong'
'Liu, Dongmei'
'Chan, Hoi-Shan'
'Xie, Zuowei'

_publ_section_title
;
 Synthesis, Structural Characterization, and Reactivity of Group 4
 Metallacarboranes Containing the Ligand [Me2C(C5H4)(C2B9H10)]3&#x2212;
;
_journal_issue 12
_journal_name_full Organometallics
_journal_page_first 2825
_journal_paper_doi 10.1021/om800235w
_journal_volume 27
_journal_year 2008
_chemical_formula_sum 'C23 H44 B9 Cl Na O4 Zr'
_chemical_formula_weight 631.53
_chemical_name_systematic
; 
 ? 
;
_space_group_IT_number 14
_symmetry_cell_setting monoclinic
_symmetry_space_group_name_Hall '-P 2ybc'
_symmetry_space_group_name_H-M 'P 1 21/c 1'
_atom_sites_solution_hydrogens geom
_atom_sites_solution_primary direct
_atom_sites_solution_secondary difmap
_audit_creation_method SHELXL-97
_cell_angle_alpha 90.00
_cell_angle_beta 114.6620(10)
_cell_angle_gamma 90.00
_cell_formula_units_Z 4
_cell_length_a 16.3272(9)
_cell_length_b 11.6787(7)
_cell_length_c 19.0496(11)
_cell_measurement_temperature 293(2)
_cell_volume 3301.1(3)
_computing_cell_refinement 'Bruker SMART'
_computing_data_collection 'Bruker SMART'
_computing_data_reduction 'Bruker SHELXTL'
_computing_molecular_graphics 'Bruker SHELXTL'
_computing_publication_material 'Bruker SHELXTL'
_computing_structure_refinement 'SHELXL-97 (Sheldrick, 1997)'
_computing_structure_solution 'SHELXS-97 (Sheldrick, 1990)'
_diffrn_ambient_temperature 293(2)
_diffrn_measured_fraction_theta_full 0.999
_diffrn_measured_fraction_theta_max 0.999
_diffrn_measurement_device_type 'CCD area detector'
_diffrn_measurement_method 'phi and omega scans'
_diffrn_radiation_monochromator graphite
_diffrn_radiation_source 'fine-focus sealed tube'
_diffrn_radiation_type MoK\a
_diffrn_radiation_wavelength 0.71073
_diffrn_reflns_av_R_equivalents 0.0320
_diffrn_reflns_av_sigmaI/netI 0.0337
_diffrn_reflns_limit_h_max 21
_diffrn_reflns_limit_h_min -20
_diffrn_reflns_limit_k_max 9
_diffrn_reflns_limit_k_min -15
_diffrn_reflns_limit_l_max 24
_diffrn_reflns_limit_l_min -25
_diffrn_reflns_number 21934
_diffrn_reflns_theta_full 28.00
_diffrn_reflns_theta_max 28.00
_diffrn_reflns_theta_min 1.37
_exptl_absorpt_coefficient_mu 0.454
_exptl_absorpt_correction_T_max 1.0000
_exptl_absorpt_correction_T_min 0.828383
_exptl_absorpt_correction_type sadabs
_exptl_crystal_colour yellow
_exptl_crystal_density_diffrn 1.271
_exptl_crystal_density_method 'not measured'
_exptl_crystal_description block
_exptl_crystal_F_000 1308
_exptl_crystal_size_max 0.70
_exptl_crystal_size_mid 0.45
_exptl_crystal_size_min 0.40
_refine_diff_density_max 0.523
_refine_diff_density_min -0.522
_refine_diff_density_rms 0.060
_refine_ls_extinction_method none
_refine_ls_goodness_of_fit_ref 0.990
_refine_ls_hydrogen_treatment riding
_refine_ls_matrix_type full
_refine_ls_number_parameters 352
_refine_ls_number_reflns 7975
_refine_ls_number_restraints 0
_refine_ls_restrained_S_all 0.990
_refine_ls_R_factor_all 0.0526
_refine_ls_R_factor_gt 0.0374
_refine_ls_shift/su_max 0.005
_refine_ls_shift/su_mean 0.001
_refine_ls_structure_factor_coef Fsqd
_refine_ls_weighting_details 'calc w=1/[\s^2^(Fo^2^)+(0.0721P)^2^+0.0000P] where P=(Fo^2^+2Fc^2^)/3'
_refine_ls_weighting_scheme calc
_refine_ls_wR_factor_gt 0.1059
_refine_ls_wR_factor_ref 0.1134
_reflns_number_gt 6005
_reflns_number_total 7975
_reflns_threshold_expression >2sigma(I)
_cod_data_source_file om800235w-file004.cif
_cod_data_source_block 7
_cod_original_sg_symbol_H-M P2(1)/n
_cod_database_code 4071570

loop_
_symmetry_equiv_pos_as_xyz
'x, y, z'
'-x, y+1/2, -z+1/2'
'-x, -y, -z'
'x, -y-1/2, z-1/2'

loop_
_atom_site_label
_atom_site_type_symbol
_atom_site_fract_x
_atom_site_fract_y
_atom_site_fract_z
_atom_site_U_iso_or_equiv
_atom_site_adp_type
_atom_site_occupancy
_atom_site_symmetry_multiplicity
_atom_site_calc_flag
_atom_site_refinement_flags
Zr1 Zr 0.172256(14) 0.296061(16) 0.193952(11) 0.03659(8) Uani 1 1 d .
Cl1 Cl 0.28542(5) 0.40656(5) 0.16010(4) 0.06091(18) Uani 1 1 d .
Na1 Na 0.32049(7) 0.61268(8) 0.23917(6) 0.0594(3) Uani 1 1 d .
C10 C 0.18165(17) 0.09069(19) 0.23540(14) 0.0497(5) Uani 1 1 d .
H10A H 0.1301 0.0426 0.2297 0.060 Uiso 1 1 calc R
C2 C 0.21253(14) 0.29175(18) 0.38285(12) 0.0389(4) Uani 1 1 d .
B3 B 0.13628(16) 0.3463(2) 0.30367(14) 0.0410(5) Uani 1 1 d .
H3 H 0.0957 0.2773 0.2657 0.049 Uiso 1 1 calc R
C1 C 0.29629(14) 0.36924(19) 0.41342(13) 0.0427(5) Uani 1 1 d .
H1 H 0.3546 0.3195 0.4159 0.051 Uiso 1 1 calc R
C6 C 0.23915(15) 0.14716(18) 0.30418(13) 0.0429(5) Uani 1 1 d .
C3 C 0.22624(17) 0.1618(2) 0.37895(13) 0.0474(5) Uani 1 1 d .
C15 C 0.0499(3) 0.2161(3) 0.0726(2) 0.0924(13) Uani 1 1 d .
H15A H 0.0462 0.1367 0.0547 0.111 Uiso 1 1 calc R
B4 B 0.17959(19) 0.4706(2) 0.28317(15) 0.0468(6) Uani 1 1 d .
H4 H 0.1781 0.5155 0.2319 0.056 Uiso 1 1 calc R
B7 B 0.12159(18) 0.3571(3) 0.39029(16) 0.0551(7) Uani 1 1 d .
H7 H 0.0672 0.3142 0.4000 0.066 Uiso 1 1 calc R
C7 C 0.31103(16) 0.19233(19) 0.29084(15) 0.0476(5) Uani 1 1 d .
H7A H 0.3647 0.2293 0.3297 0.057 Uiso 1 1 calc R
B8 B 0.1015(2) 0.4774(3) 0.32698(16) 0.0592(8) Uani 1 1 d .
H8 H 0.0338 0.5143 0.2960 0.071 Uiso 1 1 calc R
C13 C 0.0175(2) 0.3795(4) 0.11574(18) 0.0833(11) Uani 1 1 d .
H13A H -0.0136 0.4360 0.1339 0.100 Uiso 1 1 calc R
B11 B 0.1631(2) 0.4915(3) 0.42944(18) 0.0689(9) Uani 1 1 d .
H11 H 0.1356 0.5377 0.4651 0.083 Uiso 1 1 calc R
B10 B 0.2791(2) 0.4969(3) 0.44712(17) 0.0582(7) Uani 1 1 d .
H10 H 0.3284 0.5469 0.4950 0.070 Uiso 1 1 calc R
C14 C 0.0065(2) 0.2595(4) 0.11509(19) 0.0925(12) Uani 1 1 d .
H14A H -0.0342 0.2176 0.1319 0.111 Uiso 1 1 calc R
B6 B 0.23151(18) 0.3692(3) 0.46430(15) 0.0519(6) Uani 1 1 d .
H6 H 0.2501 0.3342 0.5226 0.062 Uiso 1 1 calc R
C5 C 0.1436(2) 0.0928(3) 0.37364(18) 0.0722(8) Uani 1 1 d .
H5A H 0.0909 0.1200 0.3308 0.108 Uiso 1 1 calc R
H5B H 0.1358 0.1021 0.4205 0.108 Uiso 1 1 calc R
H5C H 0.1526 0.0132 0.3663 0.108 Uiso 1 1 calc R
C4 C 0.3093(2) 0.1156(2) 0.44737(16) 0.0700(8) Uani 1 1 d .
H4A H 0.3139 0.0345 0.4416 0.105 Uiso 1 1 calc R
H4B H 0.3036 0.1308 0.4946 0.105 Uiso 1 1 calc R
H4C H 0.3625 0.1525 0.4487 0.105 Uiso 1 1 calc R
B5 B 0.2880(2) 0.4779(2) 0.35746(17) 0.0521(6) Uani 1 1 d .
H5 H 0.3518 0.4569 0.3538 0.062 Uiso 1 1 calc R
C12 C 0.0677(2) 0.4023(3) 0.0760(2) 0.0883(11) Uani 1 1 d .
H12A H 0.0787 0.4787 0.0604 0.106 Uiso 1 1 calc R
C11 C 0.0871(3) 0.3024(4) 0.05069(17) 0.0878(12) Uani 1 1 d .
H11A H 0.1145 0.2959 0.0138 0.105 Uiso 1 1 calc R
B9 B 0.2009(2) 0.5633(3) 0.36364(18) 0.0650(8) Uani 1 1 d .
H9 H 0.1988 0.6570 0.3575 0.078 Uiso 1 1 calc R
O4 O 0.48502(13) 0.58116(19) 0.31012(12) 0.0732(5) Uani 1 1 d .
O3 O 0.39097(15) 0.76835(18) 0.32551(15) 0.0858(7) Uani 1 1 d .
C33 C 0.5195(2) 0.6495(3) 0.3764(2) 0.0805(9) Uani 1 1 d .
H33A H 0.5848 0.6501 0.3975 0.097 Uiso 1 1 calc R
H33B H 0.5019 0.6181 0.4152 0.097 Uiso 1 1 calc R
C34 C 0.5187(3) 0.4680(3) 0.3277(3) 0.1123(14) Uani 1 1 d .
H34A H 0.5831 0.4702 0.3553 0.168 Uiso 1 1 calc R
H34B H 0.5028 0.4256 0.2806 0.168 Uiso 1 1 calc R
H34C H 0.4931 0.4315 0.3590 0.168 Uiso 1 1 calc R
C32 C 0.4855(2) 0.7654(3) 0.3577(3) 0.1028(13) Uani 1 1 d .
H32A H 0.5091 0.8117 0.4042 0.123 Uiso 1 1 calc R
H32B H 0.5065 0.7980 0.3213 0.123 Uiso 1 1 calc R
O2 O 0.35511(18) 0.69191(19) 0.13269(15) 0.0867(7) Uani 1 1 d .
C24 C 0.4236(3) 0.6399(4) 0.1164(3) 0.1234(16) Uani 1 1 d .
H24A H 0.4289 0.6793 0.0743 0.185 Uiso 1 1 calc R
H24B H 0.4084 0.5612 0.1026 0.185 Uiso 1 1 calc R
H24C H 0.4798 0.6439 0.1613 0.185 Uiso 1 1 calc R
O1 O 0.19501(15) 0.71233(18) 0.14849(16) 0.0897(8) Uani 1 1 d .
C9 C 0.2203(2) 0.0970(2) 0.18218(16) 0.0589(7) Uani 1 1 d .
H9A H 0.2009 0.0531 0.1341 0.071 Uiso 1 1 calc R
C8 C 0.30019(18) 0.1582(2) 0.21609(16) 0.0577(6) Uani 1 1 d .
H8A H 0.3455 0.1662 0.1952 0.069 Uiso 1 1 calc R
C23 C 0.2737(3) 0.7039(3) 0.0683(2) 0.1032(14) Uani 1 1 d .
H23A H 0.2500 0.6288 0.0484 0.124 Uiso 1 1 calc R
H23B H 0.2836 0.7450 0.0282 0.124 Uiso 1 1 calc R
C22 C 0.2085(3) 0.7659(4) 0.0877(3) 0.1109(15) Uani 1 1 d .
H22A H 0.2297 0.8435 0.1028 0.133 Uiso 1 1 calc R
H22B H 0.1515 0.7700 0.0425 0.133 Uiso 1 1 calc R
C21 C 0.1220(3) 0.7551(4) 0.1601(3) 0.1220(16) Uani 1 1 d .
H21A H 0.0809 0.7924 0.1139 0.183 Uiso 1 1 calc R
H21B H 0.1430 0.8091 0.2019 0.183 Uiso 1 1 calc R
H21C H 0.0916 0.6932 0.1725 0.183 Uiso 1 1 calc R
C31 C 0.3527(4) 0.8731(5) 0.3215(4) 0.203(4) Uani 1 1 d .
H31A H 0.3936 0.9215 0.3615 0.304 Uiso 1 1 calc R
H31B H 0.2978 0.8648 0.3280 0.304 Uiso 1 1 calc R
H31C H 0.3397 0.9070 0.2720 0.304 Uiso 1 1 calc R

loop_
_atom_site_aniso_label
_atom_site_aniso_U_11
_atom_site_aniso_U_22
_atom_site_aniso_U_33
_atom_site_aniso_U_23
_atom_site_aniso_U_13
_atom_site_aniso_U_12
Zr1 0.04085(13) 0.03943(13) 0.03138(11) -0.00118(8) 0.01694(9) 0.00116(8)
Cl1 0.0761(4) 0.0577(4) 0.0638(4) -0.0026(3) 0.0439(4) -0.0142(3)
Na1 0.0517(6) 0.0521(6) 0.0605(6) 0.0033(4) 0.0095(5) 0.0009(4)
C10 0.0641(15) 0.0373(11) 0.0496(13) -0.0029(10) 0.0255(12) -0.0042(10)
C2 0.0350(10) 0.0510(12) 0.0316(10) -0.0009(8) 0.0148(8) -0.0024(9)
B3 0.0373(12) 0.0529(14) 0.0322(11) -0.0051(10) 0.0139(10) 0.0017(10)
C1 0.0355(11) 0.0511(13) 0.0403(11) -0.0033(9) 0.0147(9) -0.0015(9)
C6 0.0468(12) 0.0366(11) 0.0454(12) 0.0058(9) 0.0193(10) 0.0046(9)
C3 0.0563(14) 0.0465(12) 0.0391(12) 0.0047(9) 0.0196(11) -0.0063(10)
C15 0.086(3) 0.082(2) 0.064(2) -0.0305(18) -0.0137(19) 0.0099(18)
B4 0.0564(16) 0.0425(14) 0.0399(13) -0.0003(10) 0.0186(12) 0.0068(11)
B7 0.0371(14) 0.094(2) 0.0371(13) -0.0040(13) 0.0183(11) 0.0017(13)
C7 0.0404(12) 0.0484(13) 0.0566(14) 0.0041(10) 0.0227(11) 0.0086(9)
B8 0.0511(16) 0.078(2) 0.0403(14) -0.0097(13) 0.0114(12) 0.0244(14)
C13 0.0514(17) 0.120(3) 0.0558(18) -0.0229(18) -0.0001(14) 0.0341(18)
B11 0.065(2) 0.093(2) 0.0449(16) -0.0210(16) 0.0196(15) 0.0211(17)
B10 0.0616(18) 0.0570(17) 0.0454(15) -0.0151(13) 0.0116(13) -0.0034(14)
C14 0.0513(18) 0.147(4) 0.0531(18) 0.014(2) -0.0043(15) -0.032(2)
B6 0.0457(15) 0.0742(19) 0.0325(12) -0.0055(12) 0.0132(11) 0.0007(13)
C5 0.093(2) 0.0755(19) 0.0660(18) -0.0074(14) 0.0504(17) -0.0334(16)
C4 0.088(2) 0.0614(17) 0.0478(15) 0.0133(12) 0.0152(14) 0.0123(14)
B5 0.0528(16) 0.0499(15) 0.0516(16) -0.0029(12) 0.0199(13) -0.0052(12)
C12 0.082(2) 0.090(3) 0.0599(19) 0.0350(18) -0.0030(17) 0.0017(19)
C11 0.079(2) 0.146(4) 0.0338(14) -0.0108(17) 0.0187(15) 0.007(2)
B9 0.082(2) 0.0485(16) 0.0525(17) -0.0109(13) 0.0167(16) 0.0134(15)
O4 0.0578(12) 0.0905(15) 0.0627(12) 0.0009(11) 0.0167(10) 0.0134(10)
O3 0.0726(15) 0.0614(13) 0.1024(18) -0.0122(12) 0.0158(13) 0.0045(10)
C33 0.0493(16) 0.098(2) 0.076(2) 0.0012(18) 0.0072(15) -0.0031(16)
C34 0.090(3) 0.102(3) 0.115(3) -0.011(2) 0.013(2) 0.036(2)
C32 0.078(3) 0.091(3) 0.107(3) -0.004(2) 0.006(2) -0.020(2)
O2 0.0878(17) 0.0882(16) 0.0774(16) 0.0115(11) 0.0279(14) -0.0130(12)
C24 0.117(4) 0.151(4) 0.129(4) -0.013(3) 0.077(3) -0.016(3)
O1 0.0604(14) 0.0838(16) 0.1046(19) 0.0330(13) 0.0145(13) 0.0178(10)
C9 0.0821(19) 0.0434(13) 0.0582(15) -0.0056(11) 0.0364(14) 0.0116(12)
C8 0.0607(16) 0.0559(14) 0.0701(17) 0.0023(13) 0.0406(14) 0.0163(12)
C23 0.116(3) 0.101(3) 0.074(2) 0.026(2) 0.020(2) -0.007(2)
C22 0.104(3) 0.099(3) 0.097(3) 0.049(2) 0.008(2) 0.018(2)
C21 0.074(3) 0.091(3) 0.184(5) 0.026(3) 0.036(3) 0.028(2)
C31 0.163(5) 0.112(4) 0.269(9) -0.062(5) 0.026(6) 0.049(4)

loop_
_atom_type_symbol
_atom_type_description
_atom_type_scat_dispersion_real
_atom_type_scat_dispersion_imag
_atom_type_scat_source
C C 0.0033 0.0016 'International Tables Vol C Tables 4.2.6.8 and 6.1.1.4'
H H 0.0000 0.0000 'International Tables Vol C Tables 4.2.6.8 and 6.1.1.4'
B B 0.0013 0.0007 'International Tables Vol C Tables 4.2.6.8 and 6.1.1.4'
O O 0.0106 0.0060 'International Tables Vol C Tables 4.2.6.8 and 6.1.1.4'
Na Na 0.0362 0.0249 'International Tables Vol C Tables 4.2.6.8 and 6.1.1.4'
Cl Cl 0.1484 0.1585 'International Tables Vol C Tables 4.2.6.8 and 6.1.1.4'
Zr Zr -2.9673 0.5597 'International Tables Vol C Tables 4.2.6.8 and 6.1.1.4'

loop_
_geom_angle_atom_site_label_1
_geom_angle_atom_site_label_2
_geom_angle_atom_site_label_3
_geom_angle
B3 Zr1 C9 119.55(9)
B3 Zr1 C11 134.37(10)
C9 Zr1 C11 88.97(12)
B3 Zr1 C10 88.02(8)
C9 Zr1 C10 32.55(8)
C11 Zr1 C10 107.81(12)
B3 Zr1 C12 109.11(12)
C9 Zr1 C12 120.17(12)
C11 Zr1 C12 31.30(12)
C10 Zr1 C12 133.12(11)
B3 Zr1 C15 119.21(14)
C9 Zr1 C15 74.37(11)
C11 Zr1 C15 30.77(13)
C10 Zr1 C15 81.70(11)
C12 Zr1 C15 51.65(13)
B3 Zr1 C14 88.23(12)
C9 Zr1 C14 95.08(14)
C11 Zr1 C14 51.99(12)
C10 Zr1 C14 86.29(12)
C12 Zr1 C14 52.48(12)
C15 Zr1 C14 31.69(13)
B3 Zr1 C8 118.83(8)
C9 Zr1 C8 32.06(9)
C11 Zr1 C8 104.23(11)
C10 Zr1 C8 53.23(8)
C12 Zr1 C8 132.05(12)
C15 Zr1 C8 101.54(11)
C14 Zr1 C8 126.69(13)
B3 Zr1 C13 82.83(10)
C9 Zr1 C13 125.45(11)
C11 Zr1 C13 51.75(11)
C10 Zr1 C13 117.89(12)
C12 Zr1 C13 31.14(11)
C15 Zr1 C13 52.32(11)
C14 Zr1 C13 32.42(13)
C8 Zr1 C13 153.49(10)
B3 Zr1 Cl1 123.26(6)
C9 Zr1 Cl1 99.25(7)
C11 Zr1 Cl1 80.78(10)
C10 Zr1 Cl1 127.46(6)
C12 Zr1 Cl1 79.47(9)
C15 Zr1 Cl1 109.64(13)
C14 Zr1 Cl1 130.23(8)
C8 Zr1 Cl1 74.28(7)
C13 Zr1 Cl1 107.89(11)
B3 Zr1 C7 87.34(8)
C9 Zr1 C7 53.48(9)
C11 Zr1 C7 136.59(10)
C10 Zr1 C7 53.11(8)
C12 Zr1 C7 161.55(11)
C15 Zr1 C7 127.72(10)
C14 Zr1 C7 139.28(11)
C8 Zr1 C7 32.37(8)
C13 Zr1 C7 167.07(11)
Cl1 Zr1 C7 84.53(5)
B3 Zr1 C6 69.00(8)
C9 Zr1 C6 53.49(8)
C11 Zr1 C6 139.55(12)
C10 Zr1 C6 32.20(7)
C12 Zr1 C6 163.04(10)
C15 Zr1 C6 113.55(11)
C14 Zr1 C6 110.71(10)
C8 Zr1 C6 52.99(8)
C13 Zr1 C6 135.63(12)
Cl1 Zr1 C6 116.12(5)
C7 Zr1 C6 31.65(7)
Zr1 Cl1 Na1 108.05(3)
O1 Na1 O3 98.60(9)
O1 Na1 O4 152.04(9)
O3 Na1 O4 68.79(8)
O1 Na1 O2 69.21(10)
O3 Na1 O2 93.99(9)
O4 Na1 O2 86.38(8)
O1 Na1 Cl1 96.38(7)
O3 Na1 Cl1 164.29(7)
O4 Na1 Cl1 95.65(6)
O2 Na1 Cl1 86.90(6)
O1 Na1 B5 116.15(10)
O3 Na1 B5 93.89(9)
O4 Na1 B5 90.20(8)
O2 Na1 B5 169.62(9)
Cl1 Na1 B5 83.69(6)
C9 C10 C6 108.7(2)
C9 C10 Zr1 73.11(13)
C6 C10 Zr1 77.05(12)
C1 C2 C3 118.30(18)
C1 C2 B3 109.59(18)
C3 C2 B3 114.20(18)
C1 C2 B6 63.19(15)
C3 C2 B6 126.18(19)
B3 C2 B6 114.34(18)
C1 C2 B7 111.61(18)
C3 C2 B7 125.90(19)
B3 C2 B7 63.45(14)
B6 C2 B7 61.85(15)
C2 B3 B4 108.07(18)
C2 B3 B8 108.03(18)
B4 B3 B8 61.98(17)
C2 B3 B7 60.89(14)
B4 B3 B7 112.2(2)
B8 B3 B7 61.13(17)
C2 B3 Zr1 109.32(14)
B4 B3 Zr1 75.16(12)
B8 B3 Zr1 129.72(17)
B7 B3 Zr1 168.77(18)
C2 C1 B5 113.18(19)
C2 C1 B10 113.58(18)
B5 C1 B10 65.15(17)
C2 C1 B6 63.31(14)
B5 C1 B6 118.1(2)
B10 C1 B6 62.93(17)
C7 C6 C10 106.8(2)
C7 C6 C3 125.1(2)
C10 C6 C3 128.0(2)
C7 C6 Zr1 72.69(13)
C10 C6 Zr1 70.75(13)
C3 C6 Zr1 120.18(14)
C6 C3 C4 109.5(2)
C6 C3 C5 109.7(2)
C4 C3 C5 108.1(2)
C6 C3 C2 103.54(17)
C4 C3 C2 113.6(2)
C5 C3 C2 112.2(2)
C11 C15 C14 108.6(3)
C11 C15 Zr1 73.50(19)
C14 C15 Zr1 74.28(18)
B3 B4 B5 103.27(18)
B3 B4 B9 105.4(2)
B5 B4 B9 60.47(17)
B3 B4 B8 59.68(16)
B5 B4 B8 107.32(19)
B9 B4 B8 59.74(18)
B3 B4 Zr1 65.28(11)
B5 B4 Zr1 108.63(15)
B9 B4 Zr1 164.86(18)
B8 B4 Zr1 119.12(17)
C2 B7 B11 103.8(2)
C2 B7 B6 58.57(14)
B11 B7 B6 60.24(18)
C2 B7 B3 55.66(13)
B11 B7 B3 106.4(2)
B6 B7 B3 105.21(18)
C2 B7 B8 102.33(18)
B11 B7 B8 60.79(18)
B6 B7 B8 108.3(2)
B3 B7 B8 59.03(15)
C6 C7 C8 108.2(2)
C6 C7 Zr1 75.66(13)
C8 C7 Zr1 72.90(14)
B3 B8 B9 104.61(19)
B3 B8 B11 105.2(2)
B9 B8 B11 61.06(19)
B3 B8 B7 59.83(15)
B9 B8 B7 107.2(2)
B11 B8 B7 58.46(18)
B3 B8 B4 58.34(14)
B9 B8 B4 59.98(17)
B11 B8 B4 109.0(2)
B7 B8 B4 108.21(18)
C12 C13 C14 107.2(3)
C12 C13 Zr1 73.56(17)
C14 C13 Zr1 73.48(17)
B7 B11 B6 60.34(17)
B7 B11 B10 107.7(2)
B6 B11 B10 60.08(17)
B7 B11 B8 60.75(18)
B6 B11 B8 108.4(2)
B10 B11 B8 106.2(2)
B7 B11 B9 107.6(2)
B6 B11 B9 106.8(2)
B10 B11 B9 58.24(18)
B8 B11 B9 59.26(19)
C1 B10 B9 102.65(19)
C1 B10 B6 58.94(15)
B9 B10 B6 109.3(2)
C1 B10 B11 103.2(2)
B9 B10 B11 61.9(2)
B6 B10 B11 59.50(18)
C1 B10 B5 55.64(14)
B9 B10 B5 60.42(17)
B6 B10 B5 106.76(19)
B11 B10 B5 108.6(2)
C15 C14 C13 106.0(3)
C15 C14 Zr1 74.03(19)
C13 C14 Zr1 74.09(16)
C1 B6 C2 53.50(13)
C1 B6 B11 103.3(2)
C2 B6 B11 103.91(19)
C1 B6 B7 102.17(17)
C2 B6 B7 59.58(15)
B11 B6 B7 59.43(18)
C1 B6 B10 58.14(15)
C2 B6 B10 101.82(18)
B11 B6 B10 60.43(19)
B7 B6 B10 107.3(2)
C1 B5 B4 105.77(19)
C1 B5 B9 104.1(2)
B4 B5 B9 60.90(17)
C1 B5 B10 59.21(16)
B4 B5 B10 108.7(2)
B9 B5 B10 58.77(17)
C1 B5 Na1 156.63(18)
B4 B5 Na1 81.53(14)
B9 B5 Na1 98.83(17)
B10 B5 Na1 140.36(17)
C11 C12 C13 108.5(3)
C11 C12 Zr1 73.67(18)
C13 C12 Zr1 75.30(17)
C15 C11 C12 109.7(4)
C15 C11 Zr1 75.74(19)
C12 C11 Zr1 75.03(18)
B10 B9 B5 60.81(17)
B10 B9 B8 107.8(2)
B5 B9 B8 106.3(2)
B10 B9 B4 108.5(2)
B5 B9 B4 58.63(16)
B8 B9 B4 60.27(16)
B10 B9 B11 59.85(19)
B5 B9 B11 107.3(2)
B8 B9 B11 59.68(18)
B4 B9 B11 108.2(2)
C33 O4 C34 110.4(3)
C33 O4 Na1 110.11(17)
C34 O4 Na1 119.5(2)
C31 O3 C32 116.2(4)
C31 O3 Na1 124.4(3)
C32 O3 Na1 113.9(2)
O4 C33 C32 110.0(3)
O3 C32 C33 111.7(3)
C23 O2 C24 113.7(3)
C23 O2 Na1 107.3(2)
C24 O2 Na1 119.1(3)
C21 O1 C22 114.1(3)
C21 O1 Na1 126.8(3)
C22 O1 Na1 115.7(2)
C8 C9 C10 108.0(2)
C8 C9 Zr1 75.38(14)
C10 C9 Zr1 74.34(13)
C9 C8 C7 108.2(2)
C9 C8 Zr1 72.56(14)
C7 C8 Zr1 74.73(13)
O2 C23 C22 110.9(4)
O1 C22 C23 111.6(3)

loop_
_geom_bond_atom_site_label_1
_geom_bond_atom_site_label_2
_geom_bond_distance
Zr1 B3 2.466(2)
Zr1 C9 2.494(2)
Zr1 C11 2.494(3)
Zr1 C10 2.510(2)
Zr1 C12 2.511(3)
Zr1 C15 2.521(3)
Zr1 C14 2.524(3)
Zr1 C8 2.530(2)
Zr1 C13 2.532(3)
Zr1 Cl1 2.5474(6)
Zr1 C7 2.553(2)
Zr1 C6 2.591(2)
Cl1 Na1 2.7698(12)
Na1 O1 2.363(2)
Na1 O3 2.399(2)
Na1 O4 2.480(2)
Na1 O2 2.499(3)
Na1 B5 2.972(3)
C10 C9 1.402(3)
C10 C6 1.416(3)
C2 C1 1.537(3)
C2 C3 1.540(3)
C2 B3 1.632(3)
C2 B6 1.709(3)
C2 B7 1.727(3)
B3 B4 1.729(4)
B3 B8 1.754(4)
B3 B7 1.768(3)
C1 B5 1.626(4)
C1 B10 1.692(4)
C1 B6 1.707(3)
C6 C7 1.403(3)
C6 C3 1.534(3)
C3 C4 1.535(4)
C3 C5 1.539(3)
C15 C11 1.330(5)
C15 C14 1.377(6)
B4 B5 1.747(4)
B4 B9 1.788(4)
B4 B8 1.793(4)
B7 B11 1.749(5)
B7 B6 1.766(4)
B7 B8 1.791(5)
C7 C8 1.417(4)
B8 B9 1.784(5)
B8 B11 1.792(4)
C13 C12 1.354(5)
C13 C14 1.412(5)
B11 B6 1.764(4)
B11 B10 1.780(5)
B11 B9 1.816(5)
B10 B9 1.751(4)
B10 B6 1.774(4)
B10 B5 1.788(4)
B5 B9 1.781(4)
C12 C11 1.350(5)
O4 C33 1.399(4)
O4 C34 1.417(4)
O3 C31 1.362(5)
O3 C32 1.404(4)
C33 C32 1.449(5)
O2 C23 1.389(5)
O2 C24 1.416(5)
O1 C21 1.393(5)
O1 C22 1.411(5)
C9 C8 1.388(4)
C23 C22 1.458(6)
